data_7201780
loop_
_publ_author_name
'Li, Zhi-Gang'
'Wang, Guan-Hua'
'Jia, Heng-Qing'
'Hu, Ning-Hai'
'Xu, Jing-Wei'

_publ_section_title
;
 Constructing porous frameworks from one-dimensional cobalt--oxygen
 clusters and pyridinedicarboxylate ligands adopting two rare
 coordination modes
;
_journal_issue 2
_journal_name_full CrystEngComm
_journal_page_first 173
_journal_paper_doi 10.1039/b715808d
_journal_volume 10
_journal_year 2008
_chemical_formula_sum 'C14.5 H20 Co3 N2 O15.5'
_chemical_formula_weight 647.11
_chemical_name_systematic
;
?
;
_space_group_IT_number 2
_symmetry_cell_setting triclinic
_symmetry_space_group_name_Hall '-P 1'
_symmetry_space_group_name_H-M 'P -1'
_atom_sites_solution_hydrogens geom
_atom_sites_solution_primary direct
_atom_sites_solution_secondary difmap
_audit_creation_method SHELXL-97
_cell_angle_alpha 75.651(2)
_cell_angle_beta 66.119(1)
_cell_angle_gamma 76.991(2)
_cell_formula_units_Z 2
_cell_length_a 11.1193(12)
_cell_length_b 11.2473(12)
_cell_length_c 11.3620(12)
_cell_measurement_reflns_used 2742
_cell_measurement_temperature 165(2)
_cell_measurement_theta_max 25.49
_cell_measurement_theta_min 2.49
_cell_volume 1246.2(2)
_computing_cell_refinement 'Bruker SMART'
_computing_data_collection 'Bruker SMART'
_computing_data_reduction 'Bruker SAINT'
_computing_molecular_graphics 'Bruker SHELXTL'
_computing_publication_material 'Bruker SHELXTL'
_computing_structure_refinement 'SHELXL-97 (Sheldrick, 1997)'
_computing_structure_solution 'SHELXS-97 (Sheldrick, 1990)'
_diffrn_ambient_temperature 165(2)
_diffrn_measured_fraction_theta_full 0.978
_diffrn_measured_fraction_theta_max 0.978
_diffrn_measurement_device_type 'Bruker SMART APEX CCD area detector'
_diffrn_measurement_method '\f and \w scans'
_diffrn_radiation_monochromator graphite
_diffrn_radiation_source 'fine-focus sealed tube'
_diffrn_radiation_type MoK\a
_diffrn_radiation_wavelength 0.71073
_diffrn_reflns_av_R_equivalents 0.0211
_diffrn_reflns_av_sigmaI/netI 0.0430
_diffrn_reflns_limit_h_max 13
_diffrn_reflns_limit_h_min -13
_diffrn_reflns_limit_k_max 13
_diffrn_reflns_limit_k_min -11
_diffrn_reflns_limit_l_max 13
_diffrn_reflns_limit_l_min -11
_diffrn_reflns_number 6742
_diffrn_reflns_theta_full 25.52
_diffrn_reflns_theta_max 25.52
_diffrn_reflns_theta_min 1.89
_exptl_absorpt_coefficient_mu 2.047
_exptl_absorpt_correction_T_max 0.8683
_exptl_absorpt_correction_T_min 0.6172
_exptl_absorpt_correction_type multi-scan
_exptl_absorpt_process_details 'SADABS (Sheldrick,1996)'
_exptl_crystal_colour dark-pink
_exptl_crystal_density_diffrn 1.725
_exptl_crystal_density_method 'not measured'
_exptl_crystal_description block
_exptl_crystal_F_000 652
_exptl_crystal_size_max 0.26
_exptl_crystal_size_mid 0.12
_exptl_crystal_size_min 0.07
_refine_diff_density_max 0.926
_refine_diff_density_min -0.612
_refine_diff_density_rms 0.139
_refine_ls_extinction_method none
_refine_ls_goodness_of_fit_ref 1.087
_refine_ls_hydrogen_treatment constr
_refine_ls_matrix_type full
_refine_ls_number_parameters 338
_refine_ls_number_reflns 4548
_refine_ls_number_restraints 0
_refine_ls_restrained_S_all 1.087
_refine_ls_R_factor_all 0.0560
_refine_ls_R_factor_gt 0.0468
_refine_ls_shift/su_max 0.001
_refine_ls_shift/su_mean 0.000
_refine_ls_structure_factor_coef Fsqd
_refine_ls_weighting_details 'calc w=1/[\s^2^(Fo^2^)+(0.0651P)^2^+3.7978P] where P=(Fo^2^+2Fc^2^)/3'
_refine_ls_weighting_scheme calc
_refine_ls_wR_factor_gt 0.1259
_refine_ls_wR_factor_ref 0.1325
_reflns_number_gt 3831
_reflns_number_total 4548
_reflns_threshold_expression >2\s(I)
_cod_data_source_file b715808d.txt
_cod_data_source_block l070
_cod_depositor_comments
;
The following automatic conversions were performed:
'_symmetry_cell_setting' value 'Triclinic' changed to 'triclinic'
according to '/home/saulius/struct/CIF-dictionaries/cif_core.dic'
dictionary named 'cif_core.dic' version 2.4.1 from 2010-06-29.

Automatic conversion script
Id: cif_fix_enum 1527 2010-12-29 10:47:43Z saulius 
;
_cod_original_sg_symbol_H-M P-1
_cod_original_formula_sum 'C14.50 H20 Co3 N2 O15.50'
_cod_database_code 7201780

loop_
_symmetry_equiv_pos_as_xyz
'x, y, z'
'-x, -y, -z'

loop_
_atom_site_label
_atom_site_type_symbol
_atom_site_fract_x
_atom_site_fract_y
_atom_site_fract_z
_atom_site_U_iso_or_equiv
_atom_site_adp_type
_atom_site_occupancy
_atom_site_symmetry_multiplicity
_atom_site_calc_flag
_atom_site_refinement_flags
_atom_site_disorder_assembly
_atom_site_disorder_group
Co1 Co 0.10894(6) 0.38861(5) 0.49877(5) 0.01111(17) Uani 1 1 d . . .
Co2 Co -0.02891(6) 0.43127(5) 0.28995(5) 0.01110(17) Uani 1 1 d . . .
Co3 Co -0.00083(6) 0.64226(5) -0.00891(5) 0.01231(17) Uani 1 1 d . . .
O1 O 0.0489(3) 0.3755(3) 0.7003(3) 0.0151(7) Uani 1 1 d . . .
O2 O -0.0353(3) 0.2540(3) 0.8957(3) 0.0200(7) Uani 1 1 d . . .
O3 O 0.0365(3) -0.2440(3) 0.6776(3) 0.0197(7) Uani 1 1 d . . .
O4 O -0.0393(3) -0.1916(3) 0.8764(3) 0.0211(7) Uani 1 1 d . . .
O5 O 0.1616(3) 0.4056(3) 0.3004(3) 0.0158(7) Uani 1 1 d . . .
O6 O 0.3232(3) 0.4352(4) 0.1038(3) 0.0294(9) Uani 1 1 d . . .
O7 O 0.7981(3) 0.3589(3) 0.1375(3) 0.0183(7) Uani 1 1 d . . .
O8 O 0.7748(3) 0.4580(3) 0.2972(3) 0.0173(7) Uani 1 1 d . . .
O9 O 0.0506(3) 0.4711(3) 0.0941(3) 0.0122(6) Uani 1 1 d . . .
H7 H 0.1268 0.4761 0.0781 0.015 Uiso 1 1 d . . .
O10 O -0.0817(3) 0.4257(3) 0.4903(3) 0.0126(6) Uani 1 1 d . . .
O11 O -0.2062(3) 0.6777(3) 0.1172(3) 0.0262(8) Uani 1 1 d . . .
N1 N 0.1048(4) 0.1967(3) 0.5707(4) 0.0142(8) Uani 1 1 d . . .
N2 N 0.3191(4) 0.3674(3) 0.4272(4) 0.0147(8) Uani 1 1 d . . .
C1 C 0.0150(5) 0.2735(4) 0.7734(4) 0.0143(9) Uani 1 1 d . . .
C2 C 0.0450(4) 0.1677(4) 0.7013(4) 0.0147(9) Uani 1 1 d . . .
C3 C 0.0147(5) 0.0502(4) 0.7649(4) 0.0171(10) Uani 1 1 d . . .
H3 H -0.0278 0.0325 0.8573 0.021 Uiso 1 1 calc R . .
C4 C 0.0481(5) -0.0416(4) 0.6900(4) 0.0158(10) Uani 1 1 d . . .
C5 C 0.1145(5) -0.0126(4) 0.5558(5) 0.0189(10) Uani 1 1 d . . .
H5 H 0.1418 -0.0745 0.5030 0.023 Uiso 1 1 calc R . .
C6 C 0.1403(5) 0.1072(4) 0.5000(4) 0.0180(10) Uani 1 1 d . . .
H6 H 0.1850 0.1267 0.4080 0.022 Uiso 1 1 calc R . .
C7 C 0.0122(5) -0.1707(4) 0.7537(4) 0.0156(10) Uani 1 1 d . . .
C8 C 0.2818(5) 0.4138(4) 0.2244(5) 0.0183(10) Uani 1 1 d . . .
C9 C 0.3768(4) 0.3932(4) 0.2955(4) 0.0150(9) Uani 1 1 d . . .
C10 C 0.5103(5) 0.4026(4) 0.2311(5) 0.0176(10) Uani 1 1 d . . .
H10 H 0.5481 0.4196 0.1383 0.021 Uiso 1 1 calc R . .
C11 C 0.5883(5) 0.3867(4) 0.3050(5) 0.0170(10) Uani 1 1 d . . .
C12 C 0.5297(5) 0.3596(5) 0.4407(5) 0.0223(11) Uani 1 1 d . . .
H12 H 0.5808 0.3489 0.4933 0.027 Uiso 1 1 calc R . .
C13 C 0.3952(5) 0.3484(5) 0.4978(5) 0.0199(10) Uani 1 1 d . . .
H13 H 0.3560 0.3265 0.5902 0.024 Uiso 1 1 calc R . .
C14 C 0.7330(5) 0.4022(4) 0.2404(4) 0.0162(10) Uani 1 1 d . . .
O1W O -0.2672(7) 0.1543(7) 1.0731(7) 0.097(2) Uani 1 1 d . . .
O2W O -0.3152(9) -0.1037(8) 1.2053(9) 0.091(3) Uani 0.80 1 d P . .
O3W O 0.5232(9) 0.2598(10) -0.0360(10) 0.100(3) Uani 0.75 1 d P . .
O3W' O 0.431(3) 0.286(3) -0.081(3) 0.090(8) Uiso 0.25 1 d P . .
O4W O 0.3091(9) 0.1072(12) 0.1397(14) 0.124(5) Uani 0.70 1 d P . .
C15 C -0.1827(10) 0.3494(9) 0.5836(9) 0.018(2) Uani 0.50 1 d P . .
O5W O -0.2934(13) 0.2949(12) 0.6782(12) 0.087(4) Uani 0.50 1 d P . .
O6W O 0.5798(14) 0.1255(16) -0.2468(14) 0.102(5) Uani 0.50 1 d P . .

loop_
_atom_site_aniso_label
_atom_site_aniso_U_11
_atom_site_aniso_U_22
_atom_site_aniso_U_33
_atom_site_aniso_U_23
_atom_site_aniso_U_13
_atom_site_aniso_U_12
Co1 0.0146(3) 0.0115(3) 0.0075(3) -0.0023(2) -0.0031(2) -0.0035(2)
Co2 0.0152(3) 0.0115(3) 0.0074(3) -0.0024(2) -0.0036(2) -0.0036(2)
Co3 0.0187(3) 0.0111(3) 0.0073(3) -0.0020(2) -0.0037(2) -0.0044(2)
O1 0.0231(17) 0.0124(16) 0.0106(16) -0.0027(12) -0.0053(13) -0.0048(13)
O2 0.0310(19) 0.0192(17) 0.0106(17) -0.0039(13) -0.0044(14) -0.0101(14)
O3 0.036(2) 0.0122(16) 0.0128(16) -0.0023(13) -0.0095(15) -0.0062(14)
O4 0.033(2) 0.0138(16) 0.0136(17) -0.0012(13) -0.0052(15) -0.0055(14)
O5 0.0125(16) 0.0260(18) 0.0100(16) -0.0069(13) -0.0028(13) -0.0029(13)
O6 0.0214(19) 0.056(3) 0.0100(18) -0.0014(16) -0.0060(15) -0.0089(17)
O7 0.0170(16) 0.0263(18) 0.0110(16) -0.0051(13) -0.0013(13) -0.0074(14)
O8 0.0144(16) 0.0225(17) 0.0174(17) -0.0073(13) -0.0046(13) -0.0052(13)
O9 0.0130(15) 0.0147(16) 0.0093(15) -0.0017(12) -0.0031(12) -0.0049(12)
O10 0.0153(16) 0.0124(15) 0.0095(15) -0.0025(12) -0.0035(13) -0.0025(12)
O11 0.0220(18) 0.0213(18) 0.026(2) -0.0042(15) -0.0009(15) -0.0008(14)
N1 0.020(2) 0.0125(19) 0.0105(19) -0.0030(15) -0.0050(16) -0.0039(15)
N2 0.0151(19) 0.0157(19) 0.0119(19) -0.0022(15) -0.0031(16) -0.0033(15)
C1 0.019(2) 0.016(2) 0.011(2) -0.0041(17) -0.0057(18) -0.0061(18)
C2 0.016(2) 0.014(2) 0.014(2) -0.0029(18) -0.0052(18) -0.0029(18)
C3 0.023(2) 0.019(2) 0.010(2) -0.0017(18) -0.0063(19) -0.0044(19)
C4 0.023(2) 0.012(2) 0.014(2) -0.0012(17) -0.0071(19) -0.0057(18)
C5 0.026(3) 0.017(2) 0.016(2) -0.0072(18) -0.007(2) -0.0025(19)
C6 0.027(3) 0.017(2) 0.011(2) -0.0046(18) -0.006(2) -0.0037(19)
C7 0.021(2) 0.013(2) 0.014(2) -0.0011(18) -0.0078(19) -0.0037(18)
C8 0.020(2) 0.019(2) 0.016(2) -0.0050(19) -0.005(2) -0.0048(19)
C9 0.014(2) 0.017(2) 0.012(2) -0.0027(17) -0.0037(18) -0.0020(18)
C10 0.019(2) 0.020(2) 0.015(2) -0.0044(18) -0.0045(19) -0.0056(19)
C11 0.020(2) 0.016(2) 0.015(2) -0.0048(18) -0.0047(19) -0.0055(19)
C12 0.023(3) 0.032(3) 0.016(2) -0.006(2) -0.009(2) -0.006(2)
C13 0.019(2) 0.029(3) 0.011(2) -0.0019(19) -0.0042(19) -0.008(2)
C14 0.018(2) 0.018(2) 0.013(2) 0.0007(18) -0.0060(19) -0.0056(19)
O1W 0.089(5) 0.094(5) 0.094(5) -0.033(4) 0.003(4) -0.039(4)
O2W 0.084(6) 0.088(6) 0.095(6) -0.029(5) -0.017(5) -0.015(5)
O3W 0.078(6) 0.124(8) 0.104(7) -0.068(7) -0.021(6) -0.001(6)
O4W 0.050(6) 0.164(12) 0.172(12) -0.074(10) -0.044(7) 0.015(6)
C15 0.023(5) 0.017(5) 0.014(5) 0.002(4) -0.006(4) -0.007(4)
O5W 0.083(9) 0.077(8) 0.073(8) -0.019(7) 0.015(7) -0.031(7)
O6W 0.077(9) 0.147(14) 0.096(11) -0.040(10) -0.011(8) -0.063(9)

loop_
_atom_type_symbol
_atom_type_description
_atom_type_scat_dispersion_real
_atom_type_scat_dispersion_imag
_atom_type_scat_source
C C 0.0033 0.0016 'International Tables Vol C Tables 4.2.6.8 and 6.1.1.4'
H H 0.0000 0.0000 'International Tables Vol C Tables 4.2.6.8 and 6.1.1.4'
N N 0.0061 0.0033 'International Tables Vol C Tables 4.2.6.8 and 6.1.1.4'
O O 0.0106 0.0060 'International Tables Vol C Tables 4.2.6.8 and 6.1.1.4'
Co Co 0.3494 0.9721 'International Tables Vol C Tables 4.2.6.8 and 6.1.1.4'

loop_
_geom_angle_atom_site_label_1
_geom_angle_atom_site_label_2
_geom_angle_atom_site_label_3
_geom_angle
_geom_angle_site_symmetry_1
_geom_angle_site_symmetry_3
_geom_angle_publ_flag
O5 Co1 O10 98.79(12) . 2_566 ?
O5 Co1 O1 177.89(13) . . ?
O10 Co1 O1 80.13(12) 2_566 . ?
O5 Co1 O10 80.79(12) . . ?
O10 Co1 O10 85.45(12) 2_566 . ?
O1 Co1 O10 97.29(12) . . ?
O5 Co1 N1 104.50(14) . . ?
O10 Co1 N1 156.54(13) 2_566 . ?
O1 Co1 N1 76.50(13) . . ?
O10 Co1 N1 95.42(13) . . ?
O5 Co1 N2 76.78(13) . . ?
O10 Co1 N2 95.29(13) 2_566 . ?
O1 Co1 N2 105.09(14) . . ?
O10 Co1 N2 157.41(13) . . ?
N1 Co1 N2 92.74(15) . . ?
O9 Co2 O3 101.95(12) . 2_556 ?
O9 Co2 O10 164.52(12) . . ?
O3 Co2 O10 90.78(12) 2_556 . ?
O9 Co2 O8 94.07(12) . 1_455 ?
O3 Co2 O8 86.49(13) 2_556 1_455 ?
O10 Co2 O8 95.49(12) . 1_455 ?
O9 Co2 O5 90.79(12) . . ?
O3 Co2 O5 93.96(13) 2_556 . ?
O10 Co2 O5 79.45(12) . . ?
O8 Co2 O5 174.93(12) 1_455 . ?
O9 Co2 O1 90.08(12) . 2_566 ?
O3 Co2 O1 167.63(12) 2_556 2_566 ?
O10 Co2 O1 77.81(12) . 2_566 ?
O8 Co2 O1 89.85(12) 1_455 2_566 ?
O5 Co2 O1 88.66(12) . 2_566 ?
O9 Co3 O4 97.75(13) 2_565 1_564 ?
O9 Co3 O9 80.76(13) 2_565 . ?
O4 Co3 O9 175.54(12) 1_564 . ?
O9 Co3 O2 172.16(12) 2_565 2_566 ?
O4 Co3 O2 87.76(13) 1_564 2_566 ?
O9 Co3 O2 94.15(12) . 2_566 ?
O9 Co3 O7 97.26(12) 2_565 2_665 ?
O4 Co3 O7 86.66(13) 1_564 2_665 ?
O9 Co3 O7 89.35(12) . 2_665 ?
O2 Co3 O7 88.59(13) 2_566 2_665 ?
O9 Co3 O11 90.00(13) 2_565 . ?
O4 Co3 O11 85.53(13) 1_564 . ?
O9 Co3 O11 98.65(12) . . ?
O2 Co3 O11 84.85(14) 2_566 . ?
O7 Co3 O11 169.99(13) 2_665 . ?
C1 O1 Co1 118.2(3) . . ?
C1 O1 Co2 140.5(3) . 2_566 ?
Co1 O1 Co2 99.65(12) . 2_566 ?
C1 O2 Co3 121.8(3) . 2_566 ?
C7 O3 Co2 132.1(3) . 2_556 ?
C7 O4 Co3 123.9(3) . 1_546 ?
C8 O5 Co1 119.7(3) . . ?
C8 O5 Co2 139.3(3) . . ?
Co1 O5 Co2 100.14(13) . . ?
C14 O7 Co3 131.9(3) . 2_665 ?
C14 O8 Co2 125.4(3) . 1_655 ?
Co2 O9 Co3 111.76(13) . 2_565 ?
Co2 O9 Co3 121.65(15) . . ?
Co3 O9 Co3 99.24(13) 2_565 . ?
Co2 O9 H7 104.2 . . ?
Co3 O9 H7 121.4 2_565 . ?
Co3 O9 H7 99.2 . . ?
C15 O10 Co1 118.7(4) . 2_566 ?
C15 O10 Co2 118.6(4) . . ?
Co1 O10 Co2 102.31(13) 2_566 . ?
C15 O10 Co1 119.0(4) . . ?
Co1 O10 Co1 94.55(12) 2_566 . ?
Co2 O10 Co1 99.40(12) . . ?
C6 N1 C2 118.5(4) . . ?
C6 N1 Co1 126.8(3) . . ?
C2 N1 Co1 114.2(3) . . ?
C13 N2 C9 118.5(4) . . ?
C13 N2 Co1 126.7(3) . . ?
C9 N2 Co1 114.1(3) . . ?
O2 C1 O1 126.2(4) . . ?
O2 C1 C2 119.3(4) . . ?
O1 C1 C2 114.5(4) . . ?
N1 C2 C3 122.8(4) . . ?
N1 C2 C1 114.7(4) . . ?
C3 C2 C1 122.5(4) . . ?
C2 C3 C4 118.3(4) . . ?
C2 C3 H3 120.9 . . ?
C4 C3 H3 120.9 . . ?
C5 C4 C3 118.8(4) . . ?
C5 C4 C7 120.6(4) . . ?
C3 C4 C7 120.6(4) . . ?
C6 C5 C4 119.2(4) . . ?
C6 C5 H5 120.4 . . ?
C4 C5 H5 120.4 . . ?
N1 C6 C5 122.3(4) . . ?
N1 C6 H6 118.8 . . ?
C5 C6 H6 118.8 . . ?
O3 C7 O4 127.5(4) . . ?
O3 C7 C4 116.0(4) . . ?
O4 C7 C4 116.5(4) . . ?
O6 C8 O5 125.7(4) . . ?
O6 C8 C9 120.5(4) . . ?
O5 C8 C9 113.8(4) . . ?
N2 C9 C10 122.8(4) . . ?
N2 C9 C8 114.4(4) . . ?
C10 C9 C8 122.8(4) . . ?
C9 C10 C11 118.5(4) . . ?
C9 C10 H10 120.7 . . ?
C11 C10 H10 120.7 . . ?
C10 C11 C12 119.0(4) . . ?
C10 C11 C14 121.0(4) . . ?
C12 C11 C14 120.0(4) . . ?
C13 C12 C11 118.8(5) . . ?
C13 C12 H12 120.6 . . ?
C11 C12 H12 120.6 . . ?
N2 C13 C12 122.3(4) . . ?
N2 C13 H13 118.9 . . ?
C12 C13 H13 118.9 . . ?
O7 C14 O8 127.5(4) . . ?
O7 C14 C11 116.8(4) . . ?
O8 C14 C11 115.7(4) . . ?
O5W C15 O10 170.4(10) . . ?

loop_
_geom_bond_atom_site_label_1
_geom_bond_atom_site_label_2
_geom_bond_distance
_geom_bond_site_symmetry_2
_geom_bond_publ_flag
Co1 O5 2.056(3) . ?
Co1 O10 2.069(3) 2_566 ?
Co1 O1 2.085(3) . ?
Co1 O10 2.103(3) . ?
Co1 N1 2.114(4) . ?
Co1 N2 2.118(4) . ?
Co2 O9 2.007(3) . ?
Co2 O3 2.061(3) 2_556 ?
Co2 O10 2.096(3) . ?
Co2 O8 2.106(3) 1_455 ?
Co2 O5 2.121(3) . ?
Co2 O1 2.161(3) 2_566 ?
Co3 O9 2.057(3) 2_565 ?
Co3 O4 2.063(3) 1_564 ?
Co3 O9 2.081(3) . ?
Co3 O2 2.133(3) 2_566 ?
Co3 O7 2.133(3) 2_665 ?
Co3 O11 2.157(3) . ?
O1 C1 1.272(5) . ?
O1 Co2 2.161(3) 2_566 ?
O2 C1 1.251(5) . ?
O2 Co3 2.133(3) 2_566 ?
O3 C7 1.251(6) . ?
O3 Co2 2.061(3) 2_556 ?
O4 C7 1.256(6) . ?
O4 Co3 2.063(3) 1_546 ?
O5 C8 1.274(6) . ?
O6 C8 1.234(6) . ?
O7 C14 1.252(6) . ?
O7 Co3 2.133(3) 2_665 ?
O8 C14 1.265(6) . ?
O8 Co2 2.106(3) 1_655 ?
O9 Co3 2.057(3) 2_565 ?
O9 H7 0.8034 . ?
O10 C15 1.463(9) . ?
O10 Co1 2.069(3) 2_566 ?
N1 C6 1.334(6) . ?
N1 C2 1.345(6) . ?
N2 C13 1.338(6) . ?
N2 C9 1.350(6) . ?
C1 C2 1.510(6) . ?
C2 C3 1.384(6) . ?
C3 C4 1.391(6) . ?
C3 H3 0.9500 . ?
C4 C5 1.388(7) . ?
C4 C7 1.516(6) . ?
C5 C6 1.380(7) . ?
C5 H5 0.9500 . ?
C6 H6 0.9500 . ?
C8 C9 1.520(7) . ?
C9 C10 1.379(6) . ?
C10 C11 1.391(7) . ?
C10 H10 0.9500 . ?
C11 C12 1.392(7) . ?
C11 C14 1.505(6) . ?
C12 C13 1.390(7) . ?
C12 H12 0.9500 . ?
C13 H13 0.9500 . ?
O3W O3W' 1.27(3) . ?
C15 O5W 1.410(14) . ?
